data_1550259
loop_
_publ_author_name
'Radcliffe, James'
'Fasano, Valerio'
'Adams, Ralph W.'
'You, Peiran'
'Ingleson, Michael James'

_publ_section_title
;
 Reductive \a-borylation of \a,\b-unsaturated esters using NHC-BH3
 activated by I2 as a metal-free route to \a-boryl esters.
;
_journal_name_full 'Chemical Science'
_journal_paper_doi 10.1039/C8SC04305A
_journal_year 2019
_chemical_formula_moiety 'C9 H15 B N2 O2'
_chemical_formula_sum 'C9 H15 B N2 O2'
_chemical_formula_weight 194.04
_space_group_crystal_system monoclinic
_space_group_IT_number 14
_space_group_name_Hall '-P 2yn'
_space_group_name_H-M_alt 'P 1 21/n 1'
_symmetry_space_group_name_Hall '-P 2yn'
_symmetry_space_group_name_H-M 'P 1 21/n 1'
_atom_sites_solution_hydrogens mixed
_atom_sites_solution_primary dual
_audit_creation_date 2018-08-01
_audit_creation_method
;
Olex2 1.2
(compiled 2017.08.10 svn.r3458 for OlexSys, GUI svn.r5381)
;
_audit_update_record
;
2018-08-30 deposited with the CCDC.
2018-11-19 downloaded from the CCDC.
;
_cell_angle_alpha 90
_cell_angle_beta 100.885(3)
_cell_angle_gamma 90
_cell_formula_units_Z 4
_cell_length_a 8.6843(3)
_cell_length_b 10.1231(2)
_cell_length_c 12.0573(3)
_cell_measurement_reflns_used 3480
_cell_measurement_temperature 150.00(10)
_cell_measurement_theta_max 70.3550
_cell_measurement_theta_min 5.7360
_cell_volume 1040.91(5)
_computing_cell_refinement 'CrysAlisPro 1.171.39.21a (Rigaku OD, 2015)'
_computing_data_collection 'CrysAlisPro 1.171.39.21a (Rigaku OD, 2015)'
_computing_data_reduction 'CrysAlisPro 1.171.39.21a (Rigaku OD, 2015)'
_computing_molecular_graphics 'Olex2 (Dolomanov et al., 2009)'
_computing_publication_material 'Olex2 (Dolomanov et al., 2009)'
_computing_structure_refinement 'ShelXL (Sheldrick, 2015)'
_computing_structure_solution 'ShelXT (Sheldrick, 2015)'
_diffrn_ambient_environment N~2~
_diffrn_ambient_temperature 150.00(10)
_diffrn_detector 'CCD plate'
_diffrn_measured_fraction_theta_full 0.951
_diffrn_measured_fraction_theta_max 0.937
_diffrn_measurement_details
;
List of Runs (angles in degrees, time in seconds):

  # Type    Start    End  Width  t~exp~   \w     \q     \k     \f   Frames
#--------------------------------------------------------------------------
  1  \w     16.00  81.00   0.50    0.50    --    0.00  40.00 120.00  130
  2  \w    -65.00   5.00   0.50    0.50    --    0.00  40.00 120.00  140
  3  \w    105.00 133.00   0.50    0.50    --   55.00  30.00-180.00   56
  4  \w     79.00 106.00   0.50    0.50    --   55.00  50.00  90.00   54
  5  \w    -26.00   1.00   0.50    0.50    --   55.00  20.00  30.00   54
  6  \w    -32.00 140.00   0.50    0.50    --   55.00  50.00-180.00  344
  7  \w      7.00  66.00   0.50    0.50    --   55.00  50.00 150.00  118
  8  \w     61.00 144.00   0.50    0.50    --   55.00  50.00  60.00  166
  9  \w    -34.00   4.00   0.50    0.50    --   55.00  50.00  30.00   76
 10  \w    -34.00  48.00   0.50    0.50    --   55.00  50.00  60.00  164
 11  \w      8.00 135.00   0.50    0.50    --   55.00  50.00  30.00  254
 12  \w    -31.00  77.00   0.50    0.50    --   55.00  50.00  90.00  216
 13  \w     87.00 127.00   0.50    0.50    --   55.00  50.00 150.00   80
 14  \w     73.00 105.00   0.50    0.80    --  110.00  40.00 -90.00   64
 15  \w     63.00  90.00   0.50    0.80    --  110.00  40.00-180.00   54
 16  \w     21.00  60.00   0.50    0.80    --  110.00  40.00-180.00   78
 17  \w    111.00 198.00   0.50    0.80    --  110.00  40.00 120.00  174
 18  \w     26.00  58.00   0.50    0.80    --  110.00  40.00 120.00   64
 19  \w    146.00 173.00   0.50    0.80    --  110.00  40.00-150.00   54
 20  \w    145.00 172.00   0.50    0.80    --  110.00  40.00 150.00   54
 21  \w     23.00  91.00   0.50    0.80    --  110.00  40.00-150.00  136
 22  \w    115.00 199.00   0.50    0.80    --  110.00  40.00 -30.00  168
 23  \w     94.00 197.00   0.50    0.80    --  110.00  40.00  30.00  206
 24  \w     68.00 108.00   0.50    0.80    --  110.00  40.00 120.00   80
 25  \w     87.00 123.00   0.50    0.80    --  110.00  40.00 150.00   72
 26  \w    100.00 127.00   0.50    0.80    --  110.00  40.00  60.00   54
 27  \w     22.00  83.00   0.50    0.80    --  110.00  40.00  30.00  122
 28  \w    115.00 176.00   0.50    0.80    --  110.00  40.00  90.00  122
 29  \w     94.00 125.00   0.50    0.80    --  110.00  40.00-180.00   62
 30  \w    141.00 166.00   0.50    0.80    --  110.00  40.00-180.00   50
 31  \w    123.00 150.00   0.50    0.80    --  110.00  40.00 -60.00   54
 32  \w    168.00 195.00   0.50    0.80    --  110.00  40.00-180.00   54
 33  \w    141.00 195.00   0.50    0.80    --  110.00  40.00 -90.00  108
 34  \w     21.00 165.00   0.50    0.80    --  110.00  40.00-120.00  288
 35  \w     87.00 197.00   0.50    0.80    --  110.00   0.00   0.00  220
 36  \w    132.00 157.00   0.50    0.80    --  110.00  40.00  60.00   50
 37  \w     23.00  83.00   0.50    0.80    --  110.00   0.00   0.00  120
;
_diffrn_measurement_device 'four-circle diffractometer'
_diffrn_measurement_device_type 'XtaLAB AFC11 (RINC): quarter-chi single'
_diffrn_measurement_method '\w scans'
_diffrn_orient_matrix_type 'CrysAlisPro convention (1999,Acta A55,543-557)'
_diffrn_orient_matrix_UB_11 0.0370435000
_diffrn_orient_matrix_UB_12 -0.1488520000
_diffrn_orient_matrix_UB_13 0.0107662000
_diffrn_orient_matrix_UB_21 -0.0418519000
_diffrn_orient_matrix_UB_22 -0.0142815000
_diffrn_orient_matrix_UB_23 -0.1294340000
_diffrn_orient_matrix_UB_31 0.1717178000
_diffrn_orient_matrix_UB_32 0.0285231000
_diffrn_orient_matrix_UB_33 -0.0079678000
_diffrn_radiation_monochromator graphite
_diffrn_radiation_probe x-ray
_diffrn_radiation_type CuK\a
_diffrn_radiation_wavelength 1.54184
_diffrn_reflns_av_R_equivalents 0.0243
_diffrn_reflns_av_unetI/netI 0.0216
_diffrn_reflns_Laue_measured_fraction_full 0.951
_diffrn_reflns_Laue_measured_fraction_max 0.937
_diffrn_reflns_limit_h_max 9
_diffrn_reflns_limit_h_min -7
_diffrn_reflns_limit_k_max 12
_diffrn_reflns_limit_k_min -12
_diffrn_reflns_limit_l_max 14
_diffrn_reflns_limit_l_min -14
_diffrn_reflns_number 8522
_diffrn_reflns_point_group_measured_fraction_full 0.951
_diffrn_reflns_point_group_measured_fraction_max 0.937
_diffrn_reflns_theta_full 67.684
_diffrn_reflns_theta_max 70.968
_diffrn_reflns_theta_min 5.750
_diffrn_source 'fine-focus sealed X-ray tube'
_diffrn_source_type 'Enhance (Cu) X-ray Source'
_exptl_absorpt_coefficient_mu 0.697
_exptl_absorpt_correction_T_max 1.00000
_exptl_absorpt_correction_T_min 0.28519
_exptl_absorpt_correction_type multi-scan
_exptl_absorpt_process_details
;
CrysAlisPro 1.171.39.21a (Rigaku Oxford Diffraction, 2015)
Empirical absorption correction using spherical harmonics,
 implemented in SCALE3 ABSPACK scaling algorithm.
;
_exptl_crystal_colour 'clear colourless'
_exptl_crystal_colour_lustre clear
_exptl_crystal_colour_primary colourless
_exptl_crystal_density_diffrn 1.238
_exptl_crystal_description plate
_exptl_crystal_F_000 416
_exptl_crystal_size_max 0.08
_exptl_crystal_size_mid 0.06
_exptl_crystal_size_min 0.001
_refine_diff_density_max 0.472
_refine_diff_density_min -0.189
_refine_diff_density_rms 0.064
_refine_ls_extinction_method none
_refine_ls_goodness_of_fit_ref 1.116
_refine_ls_hydrogen_treatment mixed
_refine_ls_matrix_type full
_refine_ls_number_parameters 153
_refine_ls_number_reflns 1892
_refine_ls_number_restraints 0
_refine_ls_restrained_S_all 1.116
_refine_ls_R_factor_all 0.0614
_refine_ls_R_factor_gt 0.0583
_refine_ls_shift/su_max 0.000
_refine_ls_shift/su_mean 0.000
_refine_ls_structure_factor_coef Fsqd
_refine_ls_weighting_details 'w=1/[\s^2^(Fo^2^)+(0.1002P)^2^+0.2816P] where P=(Fo^2^+2Fc^2^)/3'
_refine_ls_weighting_scheme calc
_refine_ls_wR_factor_gt 0.1531
_refine_ls_wR_factor_ref 0.1562
_reflns_Friedel_coverage 0.000
_reflns_number_gt 1768
_reflns_number_total 1892
_reflns_threshold_expression 'I > 2\s(I)'
_cod_data_source_file c8sc04305a3.cif
_cod_data_source_block lmji8
_cod_database_code 1550259
_shelx_shelxl_version_number 2017/1
_chemical_oxdiff_formula C10H12N2B1O2
_chemical_oxdiff_usercomment JER385
_shelx_space_group_comment
;
The symmetry employed for this shelxl refinement is uniquely defined
by the following loop, which should always be used as a source of
symmetry information in preference to the above space-group names.
They are only intended as comments.
;
_shelx_estimated_absorpt_t_max 0.999
_shelx_estimated_absorpt_t_min 0.946
_reflns_odcompleteness_completeness 94.44
_reflns_odcompleteness_iscentric 1
_reflns_odcompleteness_theta 68.13
_olex2_refinement_description
;
1. Others
 Fixed Uiso: H7(0.042) H6(0.043) H2(0.037) H9A(0.064) H9B(0.064) H9C(0.064)
 H8A(0.06) H8B(0.06) H8C(0.06)
 Fixed X: H7(0.337889) H6(0.142941) H2(0.075746) H9A(0.125106) H9B(0.090187)
 H9C(-0.015287) H8A(0.42234) H8B(0.531778) H8C(0.54942)
 Fixed Y: H7(0.653905) H6(0.682176) H2(0.176915) H9A(0.389675) H9B(0.541537)
 H9C(0.449616) H8A(0.352936) H8B(0.475835) H8C(0.352494)
 Fixed Z: H7(0.639654) H6(0.465276) H2(0.434416) H9A(0.286668) H9B(0.275717)
 H9C(0.334744) H8A(0.721678) H8B(0.720242) H8C(0.645017)
;
_olex2_submission_special_instructions 'No special instructions were received'
_oxdiff_exptl_absorpt_empirical_details
;
Empirical correction (ABSPACK) includes:
- Absorption correction using spherical harmonics
- Frame scaling
;
_oxdiff_exptl_absorpt_empirical_full_max 3.047
_oxdiff_exptl_absorpt_empirical_full_min 0.641

loop_
_space_group_symop_operation_xyz
'x, y, z'
'-x+1/2, y+1/2, -z+1/2'
'-x, -y, -z'
'x-1/2, -y-1/2, z-1/2'

loop_
_atom_site_label
_atom_site_type_symbol
_atom_site_fract_x
_atom_site_fract_y
_atom_site_fract_z
_atom_site_U_iso_or_equiv
_atom_site_adp_type
_atom_site_occupancy
_atom_site_site_symmetry_order
_atom_site_calc_flag
_atom_site_refinement_flags_posn
O1 O 0.11824(15) 0.24414(12) 0.65556(11) 0.0367(4) Uani 1 1 d .
O2 O 0.24701(16) 0.05436(12) 0.65907(10) 0.0380(4) Uani 1 1 d .
N1 N 0.36280(17) 0.46352(14) 0.58295(12) 0.0300(4) Uani 1 1 d .
N2 N 0.19315(18) 0.48758(14) 0.43131(12) 0.0322(4) Uani 1 1 d .
C1 C 0.17286(19) 0.15944(16) 0.60299(14) 0.0297(4) Uani 1 1 d .
C5 C 0.2930(2) 0.39872(16) 0.48896(14) 0.0300(4) Uani 1 1 d .
C7 C 0.3073(2) 0.59079(17) 0.58379(15) 0.0348(4) Uani 1 1 d .
H7 H 0.337889 0.653905 0.639654 0.042 Uiso 1 1 calc R
C6 C 0.2006(2) 0.60632(17) 0.48836(15) 0.0362(4) Uani 1 1 d .
H6 H 0.142941 0.682176 0.465276 0.043 Uiso 1 1 calc R
C2 C 0.1770(2) 0.15193(16) 0.48032(14) 0.0309(4) Uani 1 1 d .
H2 H 0.075746 0.176915 0.434416 0.037 Uiso 1 1 calc R
C3 C 0.2133(2) 0.00612(17) 0.46375(16) 0.0352(4) Uani 1 1 d .
C9 C 0.0894(3) 0.4652(2) 0.32284(15) 0.0429(5) Uani 1 1 d .
H9A H 0.125106 0.389675 0.286668 0.064 Uiso 1 1 calc GR
H9B H 0.090187 0.541537 0.275717 0.064 Uiso 1 1 calc GR
H9C H -0.015287 0.449616 0.334744 0.064 Uiso 1 1 calc GR
C8 C 0.4763(2) 0.40629(19) 0.67540(16) 0.0400(5) Uani 1 1 d .
H8A H 0.422340 0.352936 0.721678 0.060 Uiso 1 1 calc GR
H8B H 0.531778 0.475835 0.720242 0.060 Uiso 1 1 calc GR
H8C H 0.549420 0.352494 0.645017 0.060 Uiso 1 1 calc GR
C4 C 0.3041(3) -0.0320(2) 0.57930(18) 0.0443(5) Uani 1 1 d .
B1 B 0.3199(3) 0.24883(19) 0.45319(17) 0.0346(5) Uani 1 1 d .
H1A H 0.434(3) 0.213(2) 0.5054(18) 0.038(5) Uiso 1 1 d .
H1B H 0.317(3) 0.248(3) 0.360(2) 0.055(7) Uiso 1 1 d .
H4A H 0.285(3) -0.123(3) 0.603(2) 0.050(6) Uiso 1 1 d .
H3A H 0.278(3) -0.013(2) 0.409(2) 0.042(6) Uiso 1 1 d .
H3B H 0.113(3) -0.043(3) 0.442(2) 0.051(7) Uiso 1 1 d .
H4B H 0.422(3) -0.014(2) 0.588(2) 0.045(6) Uiso 1 1 d .

loop_
_atom_site_aniso_label
_atom_site_aniso_U_11
_atom_site_aniso_U_22
_atom_site_aniso_U_33
_atom_site_aniso_U_23
_atom_site_aniso_U_13
_atom_site_aniso_U_12
O1 0.0420(8) 0.0328(7) 0.0370(7) -0.0008(5) 0.0116(5) 0.0048(5)
O2 0.0483(8) 0.0315(7) 0.0337(7) 0.0037(5) 0.0061(5) 0.0085(5)
N1 0.0329(8) 0.0269(7) 0.0297(7) 0.0011(5) 0.0048(6) -0.0020(5)
N2 0.0375(9) 0.0309(7) 0.0277(7) 0.0028(5) 0.0049(6) -0.0016(6)
C1 0.0278(9) 0.0258(8) 0.0349(9) 0.0016(6) 0.0043(6) -0.0020(6)
C5 0.0337(10) 0.0286(9) 0.0292(8) 0.0013(6) 0.0098(7) -0.0038(6)
C7 0.0455(11) 0.0254(8) 0.0342(9) -0.0018(6) 0.0090(7) -0.0012(7)
C6 0.0459(11) 0.0270(9) 0.0366(9) 0.0027(7) 0.0096(8) 0.0030(7)
C2 0.0339(10) 0.0266(8) 0.0305(9) -0.0011(6) 0.0014(6) -0.0019(6)
C3 0.0396(11) 0.0287(9) 0.0367(10) -0.0078(7) 0.0054(7) -0.0047(7)
C9 0.0489(12) 0.0475(11) 0.0293(9) 0.0027(8) -0.0002(8) -0.0035(9)
C8 0.0378(11) 0.0426(10) 0.0365(10) 0.0033(7) -0.0012(8) 0.0030(8)
C4 0.0571(14) 0.0314(10) 0.0435(11) -0.0021(8) 0.0070(9) 0.0117(8)
B1 0.0421(12) 0.0267(9) 0.0376(11) -0.0027(7) 0.0140(9) -0.0024(7)

loop_
_atom_type_symbol
_atom_type_description
_atom_type_scat_dispersion_real
_atom_type_scat_dispersion_imag
_atom_type_scat_source
C C 0.0181 0.0091 'International Tables Vol C Tables 4.2.6.8 and 6.1.1.4'
H H 0.0000 0.0000 'International Tables Vol C Tables 4.2.6.8 and 6.1.1.4'
B B 0.0090 0.0039 'International Tables Vol C Tables 4.2.6.8 and 6.1.1.4'
N N 0.0311 0.0180 'International Tables Vol C Tables 4.2.6.8 and 6.1.1.4'
O O 0.0492 0.0322 'International Tables Vol C Tables 4.2.6.8 and 6.1.1.4'

loop_
_geom_angle_atom_site_label_1
_geom_angle_atom_site_label_2
_geom_angle_atom_site_label_3
_geom_angle
C1 O2 C4 109.31(14)
C5 N1 C7 111.02(14)
C5 N1 C8 125.39(15)
C7 N1 C8 123.52(15)
C5 N2 C6 111.06(15)
C5 N2 C9 125.93(16)
C6 N2 C9 123.01(16)
O1 C1 O2 119.27(16)
O1 C1 C2 129.78(15)
O2 C1 C2 110.92(14)
N1 C5 B1 128.26(16)
N2 C5 N1 104.59(14)
N2 C5 B1 127.15(16)
N1 C7 H7 126.6
C6 C7 N1 106.81(15)
C6 C7 H7 126.6
N2 C6 H6 126.7
C7 C6 N2 106.53(15)
C7 C6 H6 126.7
C1 C2 H2 111.1
C1 C2 C3 102.91(13)
C1 C2 B1 108.95(13)
C3 C2 H2 111.1
C3 C2 B1 111.34(15)
B1 C2 H2 111.1
C2 C3 H3A 116.5(14)
C2 C3 H3B 109.1(15)
C4 C3 C2 102.09(14)
C4 C3 H3A 108.0(14)
C4 C3 H3B 113.4(14)
H3A C3 H3B 108(2)
N2 C9 H9A 109.5
N2 C9 H9B 109.5
N2 C9 H9C 109.5
H9A C9 H9B 109.5
H9A C9 H9C 109.5
H9B C9 H9C 109.5
N1 C8 H8A 109.5
N1 C8 H8B 109.5
N1 C8 H8C 109.5
H8A C8 H8B 109.5
H8A C8 H8C 109.5
H8B C8 H8C 109.5
O2 C4 C3 105.79(15)
O2 C4 H4A 106.0(15)
O2 C4 H4B 106.6(14)
C3 C4 H4A 114.6(15)
C3 C4 H4B 112.4(13)
H4A C4 H4B 110.8(19)
C5 B1 C2 110.66(15)
C5 B1 H1A 108.2(11)
C5 B1 H1B 107.4(13)
C2 B1 H1A 108.1(11)
C2 B1 H1B 108.3(14)
H1A B1 H1B 114.2(18)

loop_
_geom_bond_atom_site_label_1
_geom_bond_atom_site_label_2
_geom_bond_distance
O1 C1 1.215(2)
O2 C1 1.356(2)
O2 C4 1.454(2)
N1 C5 1.350(2)
N1 C7 1.376(2)
N1 C8 1.461(2)
N2 C5 1.348(2)
N2 C6 1.380(2)
N2 C9 1.459(2)
C1 C2 1.488(2)
C5 B1 1.607(2)
C7 H7 0.9300
C7 C6 1.344(3)
C6 H6 0.9300
C2 H2 0.9800
C2 C3 1.530(2)
C2 B1 1.662(3)
C3 C4 1.515(3)
C3 H3A 0.96(2)
C3 H3B 0.99(3)
C9 H9A 0.9600
C9 H9B 0.9600
C9 H9C 0.9600
C8 H8A 0.9600
C8 H8B 0.9600
C8 H8C 0.9600
C4 H4A 0.98(3)
C4 H4B 1.03(3)
B1 H1A 1.13(2)
B1 H1B 1.11(3)
